data_7101881
loop_
_publ_author_name
'Krempner, Clemens'
'Ludwig, Ralf'
'Flemming, Anke'
'Miethchen, Ralf'
'K\"ockerling, Martin'

_publ_section_title
;
 Twisted oxygen-containing oligosilanes--unprecedented examples of
 sigma-n mixed conjugated systems.
;
_journal_issue 18
_journal_name_full 'Chemical communications (Cambridge, England)'
_journal_page_first 1810
_journal_page_last 1812
_journal_paper_doi 10.1039/b618438c
_journal_year 2007
_chemical_formula_moiety 'C20 H52 O2 Si7'
_chemical_formula_sum 'C20 H52 O2 Si7'
_chemical_formula_weight 521.25
_chemical_melting_point 421
_chemical_name_systematic
;
4,4-Dimethyl-(1 RS, 7 SR)-2,6-Dioxa-3,3,5,5-tetrakis
(trimethylsilyl)-3,4,5-trisila-cis-bicyclo[5.3.1]undecane
;
_space_group_IT_number 14
_symmetry_cell_setting monoclinic
_symmetry_space_group_name_Hall '-P 2ybc'
_symmetry_space_group_name_H-M 'P 1 21/c 1'
_atom_sites_solution_hydrogens geom
_atom_sites_solution_primary direct
_atom_sites_solution_secondary difmap
_audit_creation_method 'ct.exe (M. K\"ockerling, 1996)'
_cell_angle_alpha 90.00
_cell_angle_beta 107.816(3)
_cell_angle_gamma 90.00
_cell_formula_units_Z 4
_cell_length_a 11.0842(9)
_cell_length_b 30.120(3)
_cell_length_c 10.5929(9)
_cell_measurement_reflns_used 8463
_cell_measurement_temperature 243(2)
_cell_measurement_theta_max 29.71
_cell_measurement_theta_min 2.35
_cell_volume 3366.9(5)
_computing_cell_refinement 'Bruker SMART'
_computing_data_collection 'Bruker SMART'
_computing_data_reduction 'Bruker SAINT'
_computing_molecular_graphics 'Bruker SHELXTL'
_computing_publication_material 'Bruker SHELXTL'
_computing_structure_refinement 'Bruker SHELXTL'
_computing_structure_solution 'Bruker SHELXTL'
_diffrn_ambient_temperature 243(2)
_diffrn_measured_fraction_theta_full 0.900
_diffrn_measured_fraction_theta_max 0.900
_diffrn_measurement_device_type 'CCD area detector'
_diffrn_measurement_method 'phi and omega scans'
_diffrn_radiation_monochromator graphite
_diffrn_radiation_source 'sealed tube'
_diffrn_radiation_type MoK\a
_diffrn_radiation_wavelength 0.71073
_diffrn_reflns_av_R_equivalents 0.0339
_diffrn_reflns_av_sigmaI/netI 0.0250
_diffrn_reflns_limit_h_max 16
_diffrn_reflns_limit_h_min -16
_diffrn_reflns_limit_k_max 36
_diffrn_reflns_limit_k_min -43
_diffrn_reflns_limit_l_max 13
_diffrn_reflns_limit_l_min -15
_diffrn_reflns_number 87851
_diffrn_reflns_theta_full 32.35
_diffrn_reflns_theta_max 32.35
_diffrn_reflns_theta_min 2.36
_exptl_absorpt_coefficient_mu 0.297
_exptl_absorpt_correction_T_max 1.0000
_exptl_absorpt_correction_T_min 0.8949
_exptl_absorpt_correction_type multi-scan
_exptl_crystal_colour colourless
_exptl_crystal_density_diffrn 1.028
_exptl_crystal_description block
_exptl_crystal_F_000 1144
_exptl_crystal_size_max 0.80
_exptl_crystal_size_mid 0.80
_exptl_crystal_size_min 0.50
_refine_diff_density_max 0.825
_refine_diff_density_min -0.378
_refine_diff_density_rms 0.054
_refine_ls_goodness_of_fit_ref 1.041
_refine_ls_hydrogen_treatment mixed
_refine_ls_matrix_type full
_refine_ls_number_parameters 317
_refine_ls_number_reflns 10829
_refine_ls_number_restraints 0
_refine_ls_restrained_S_all 1.041
_refine_ls_R_factor_all 0.0815
_refine_ls_R_factor_gt 0.0574
_refine_ls_shift/su_max 0.000
_refine_ls_shift/su_mean 0.000
_refine_ls_structure_factor_coef Fsqd
_refine_ls_weighting_details 'calc w=1/[\s^2^(Fo^2^)+(0.0597P)^2^+2.0160P] where P=(Fo^2^+2Fc^2^)/3'
_refine_ls_weighting_scheme calc
_refine_ls_wR_factor_gt 0.1432
_refine_ls_wR_factor_ref 0.1557
_reflns_number_gt 7773
_reflns_number_total 10829
_reflns_threshold_expression >2sigma(I)
_cod_data_source_file b618438c.txt
_cod_data_source_block AF2a_1
_cod_database_code 7101881

loop_
_symmetry_equiv_pos_as_xyz
'x, y, z'
'-x, y+1/2, -z+1/2'
'-x, -y, -z'
'x, -y-1/2, z-1/2'

loop_
_atom_site_label
_atom_site_type_symbol
_atom_site_fract_x
_atom_site_fract_y
_atom_site_fract_z
_atom_site_U_iso_or_equiv
_atom_site_adp_type
_atom_site_occupancy
_atom_site_symmetry_multiplicity
_atom_site_calc_flag
_atom_site_refinement_flags
_atom_site_disorder_assembly
_atom_site_disorder_group
Si1 Si -0.22368(7) 0.04480(2) 0.60517(7) 0.05835(18) Uani 1 1 d . . .
Si2 Si -0.15211(5) 0.116001(19) 0.68700(5) 0.03815(12) Uani 1 1 d . A .
Si3 Si 0.05825(5) 0.12955(2) 0.68794(5) 0.04769(15) Uani 1 1 d . . .
Si4 Si 0.19151(5) 0.131546(18) 0.91037(5) 0.03786(12) Uani 1 1 d . A .
Si5 Si 0.32246(6) 0.06875(2) 0.96871(8) 0.05969(18) Uani 1 1 d . . .
Si6 Si -0.28802(7) 0.16967(3) 0.55542(7) 0.0654(2) Uani 1 1 d . . .
Si7 Si 0.31765(6) 0.19624(2) 0.94754(7) 0.05451(16) Uani 1 1 d . . .
O1 O -0.16373(15) 0.11449(7) 0.83943(14) 0.0609(4) Uani 1 1 d . . .
O2 O 0.10933(14) 0.13001(6) 1.01751(14) 0.0556(4) Uani 1 1 d . . .
C1 C -0.1819(2) 0.14846(10) 0.9172(3) 0.0468(6) Uani 0.801(3) 1 d P A 1
H1A H -0.2571 0.1656 0.8657 0.056 Uiso 0.801(3) 1 calc PR A 1
C2 C -0.0692(3) 0.17967(9) 0.9569(3) 0.0497(6) Uani 0.801(3) 1 d P A 1
H2A H -0.0960 0.2075 0.9879 0.060 Uiso 0.801(3) 1 calc PR A 1
H2B H -0.0445 0.1865 0.8778 0.060 Uiso 0.801(3) 1 calc PR A 1
C3 C 0.0469(3) 0.16260(10) 1.0640(3) 0.0522(7) Uani 0.801(3) 1 d P A 1
H3A H 0.1058 0.1877 1.0970 0.063 Uiso 0.801(3) 1 calc PR A 1
C4 C 0.0072(9) 0.1441(4) 1.1777(8) 0.071(2) Uani 0.801(3) 1 d P A 1
H4A H 0.0816 0.1311 1.2428 0.085 Uiso 0.801(3) 1 calc PR A 1
H4B H -0.0228 0.1686 1.2212 0.085 Uiso 0.801(3) 1 calc PR A 1
C5 C -0.0931(3) 0.11002(12) 1.1383(3) 0.0653(9) Uani 0.801(3) 1 d P A 1
H5A H -0.1135 0.0993 1.2167 0.078 Uiso 0.801(3) 1 calc PR A 1
H5B H -0.0635 0.0848 1.0975 0.078 Uiso 0.801(3) 1 calc PR A 1
C6 C -0.2087(7) 0.1297(4) 1.0418(7) 0.062(3) Uani 0.801(3) 1 d P A 1
H6A H -0.2410 0.1535 1.0855 0.075 Uiso 0.801(3) 1 calc PR A 1
H6B H -0.2746 0.1068 1.0147 0.075 Uiso 0.801(3) 1 calc PR A 1
C1' C -0.1660(10) 0.1014(4) 0.9387(9) 0.047(2) Uani 0.199(3) 1 d P A 2
H1'A H -0.2268 0.0764 0.9166 0.056 Uiso 0.199(3) 1 calc PR A 2
C2' C -0.0378(9) 0.0796(3) 0.9978(9) 0.042(2) Uani 0.199(3) 1 d P A 2
H2'A H -0.0490 0.0538 1.0493 0.051 Uiso 0.199(3) 1 calc PR A 2
H2'B H -0.0091 0.0686 0.9248 0.051 Uiso 0.199(3) 1 calc PR A 2
C3' C 0.0661(10) 0.1082(3) 1.0859(8) 0.043(2) Uani 0.199(3) 1 d P A 2
H3'A H 0.1341 0.0876 1.1345 0.051 Uiso 0.199(3) 1 calc PR A 2
C4' C 0.029(3) 0.1380(12) 1.200(3) 0.047(5) Uani 0.199(3) 1 d P A 2
H4'A H 0.0209 0.1192 1.2721 0.057 Uiso 0.199(3) 1 calc PR A 2
H4'B H 0.0932 0.1609 1.2363 0.057 Uiso 0.199(3) 1 calc PR A 2
C5' C -0.1004(14) 0.1591(5) 1.1210(12) 0.065(4) Uani 0.199(3) 1 d P A 2
H5'A H -0.0832 0.1821 1.0634 0.078 Uiso 0.199(3) 1 calc PR A 2
H5'B H -0.1337 0.1741 1.1853 0.078 Uiso 0.199(3) 1 calc PR A 2
C6' C -0.209(2) 0.1291(14) 1.033(3) 0.063(12) Uani 0.199(3) 1 d P A 2
H6'A H -0.2397 0.1096 1.0905 0.076 Uiso 0.199(3) 1 calc PR A 2
H6'B H -0.2792 0.1479 0.9832 0.076 Uiso 0.199(3) 1 calc PR A 2
C7 C -0.1127(4) -0.00014(10) 0.6926(3) 0.0920(10) Uani 1 1 d . . .
H7A H -0.1457 -0.0287 0.6558 0.138 Uiso 1 1 calc R . .
H7B H -0.1046 0.0005 0.7863 0.138 Uiso 1 1 calc R . .
H7C H -0.0302 0.0046 0.6809 0.138 Uiso 1 1 calc R . .
C8 C -0.2471(4) 0.04093(12) 0.4235(3) 0.0904(10) Uani 1 1 d . . .
H8A H -0.2764 0.0114 0.3925 0.136 Uiso 1 1 calc R . .
H8B H -0.1674 0.0468 0.4064 0.136 Uiso 1 1 calc R . .
H8C H -0.3096 0.0626 0.3770 0.136 Uiso 1 1 calc R . .
C9 C -0.3783(3) 0.03501(14) 0.6373(4) 0.1072(13) Uani 1 1 d . . .
H9A H -0.4103 0.0059 0.6046 0.161 Uiso 1 1 calc R . .
H9B H -0.4388 0.0575 0.5920 0.161 Uiso 1 1 calc R . .
H9C H -0.3660 0.0366 0.7318 0.161 Uiso 1 1 calc R . .
C10 C 0.1120(3) 0.08634(14) 0.5891(3) 0.0992(13) Uani 1 1 d . . .
H10A H 0.0557 0.0863 0.4987 0.149 Uiso 1 1 calc R . .
H10B H 0.1104 0.0574 0.6285 0.149 Uiso 1 1 calc R . .
H10C H 0.1976 0.0930 0.5891 0.149 Uiso 1 1 calc R . .
C11 C 0.0699(3) 0.18384(14) 0.6023(3) 0.1043(13) Uani 1 1 d . . .
H11A H 0.0150 0.1828 0.5114 0.156 Uiso 1 1 calc R . .
H11B H 0.1567 0.1885 0.6032 0.156 Uiso 1 1 calc R . .
H11C H 0.0438 0.2081 0.6486 0.156 Uiso 1 1 calc R . .
C12 C 0.2269(3) 0.01699(10) 0.9534(4) 0.0875(9) Uani 1 1 d . . .
H12A H 0.2833 -0.0084 0.9778 0.131 Uiso 1 1 calc R . .
H12B H 0.1732 0.0137 0.8625 0.131 Uiso 1 1 calc R . .
H12C H 0.1747 0.0187 1.0118 0.131 Uiso 1 1 calc R . .
C13 C 0.4242(4) 0.07446(13) 1.1444(4) 0.1198(16) Uani 1 1 d . . .
H13A H 0.4787 0.0487 1.1693 0.180 Uiso 1 1 calc R . .
H13B H 0.3710 0.0767 1.2018 0.180 Uiso 1 1 calc R . .
H13C H 0.4759 0.1010 1.1535 0.180 Uiso 1 1 calc R . .
C14 C 0.4287(3) 0.06273(12) 0.8619(5) 0.1032(13) Uani 1 1 d . . .
H14A H 0.4811 0.0365 0.8886 0.155 Uiso 1 1 calc R . .
H14B H 0.4823 0.0888 0.8718 0.155 Uiso 1 1 calc R . .
H14C H 0.3775 0.0598 0.7699 0.155 Uiso 1 1 calc R . .
C15 C -0.2636(3) 0.17061(15) 0.3875(3) 0.1045(13) Uani 1 1 d . . .
H15A H -0.3192 0.1926 0.3322 0.157 Uiso 1 1 calc R . .
H15B H -0.2827 0.1416 0.3467 0.157 Uiso 1 1 calc R . .
H15C H -0.1762 0.1782 0.3971 0.157 Uiso 1 1 calc R . .
C16 C -0.2584(4) 0.22671(11) 0.6282(4) 0.1095(13) Uani 1 1 d . . .
H16A H -0.3166 0.2475 0.5703 0.164 Uiso 1 1 calc R . .
H16B H -0.1720 0.2354 0.6373 0.164 Uiso 1 1 calc R . .
H16C H -0.2714 0.2268 0.7147 0.164 Uiso 1 1 calc R . .
C17 C -0.4593(3) 0.15543(15) 0.5308(4) 0.1065(13) Uani 1 1 d . . .
H17A H -0.5132 0.1780 0.4762 0.160 Uiso 1 1 calc R . .
H17B H -0.4744 0.1542 0.6162 0.160 Uiso 1 1 calc R . .
H17C H -0.4785 0.1268 0.4872 0.160 Uiso 1 1 calc R . .
C18 C 0.4353(3) 0.19253(11) 0.8537(4) 0.0804(9) Uani 1 1 d . . .
H18A H 0.4870 0.2192 0.8692 0.121 Uiso 1 1 calc R . .
H18B H 0.3909 0.1897 0.7597 0.121 Uiso 1 1 calc R . .
H18C H 0.4890 0.1668 0.8835 0.121 Uiso 1 1 calc R . .
C19 C 0.2248(3) 0.24880(9) 0.8980(4) 0.0855(9) Uani 1 1 d . . .
H19A H 0.2823 0.2739 0.9160 0.128 Uiso 1 1 calc R . .
H19B H 0.1655 0.2519 0.9484 0.128 Uiso 1 1 calc R . .
H19C H 0.1787 0.2478 0.8041 0.128 Uiso 1 1 calc R . .
C20 C 0.4056(4) 0.20129(13) 1.1285(3) 0.1019(12) Uani 1 1 d . . .
H20A H 0.4575 0.2279 1.1437 0.153 Uiso 1 1 calc R . .
H20B H 0.4594 0.1755 1.1572 0.153 Uiso 1 1 calc R . .
H20C H 0.3456 0.2031 1.1784 0.153 Uiso 1 1 calc R . .

loop_
_atom_site_aniso_label
_atom_site_aniso_U_11
_atom_site_aniso_U_22
_atom_site_aniso_U_33
_atom_site_aniso_U_23
_atom_site_aniso_U_13
_atom_site_aniso_U_12
Si1 0.0588(4) 0.0624(4) 0.0488(3) -0.0127(3) 0.0089(3) -0.0105(3)
Si2 0.0332(2) 0.0495(3) 0.0299(2) -0.0009(2) 0.00695(18) 0.0053(2)
Si3 0.0385(3) 0.0725(4) 0.0332(2) 0.0012(2) 0.0125(2) -0.0006(3)
Si4 0.0313(2) 0.0449(3) 0.0363(2) -0.0020(2) 0.00870(18) 0.0014(2)
Si5 0.0434(3) 0.0535(4) 0.0712(4) 0.0003(3) 0.0012(3) 0.0100(3)
Si6 0.0592(4) 0.0856(5) 0.0496(3) 0.0160(3) 0.0138(3) 0.0341(4)
Si7 0.0467(3) 0.0540(3) 0.0643(4) -0.0090(3) 0.0192(3) -0.0095(3)
O1 0.0457(8) 0.1023(13) 0.0362(7) -0.0093(8) 0.0147(6) -0.0045(8)
O2 0.0428(8) 0.0889(12) 0.0358(7) -0.0025(7) 0.0129(6) 0.0039(7)
C1 0.0385(12) 0.0614(16) 0.0425(12) -0.0025(11) 0.0155(10) 0.0077(11)
C2 0.0587(16) 0.0487(14) 0.0487(14) -0.0089(11) 0.0268(12) 0.0036(12)
C3 0.0496(14) 0.0695(18) 0.0393(12) -0.0146(12) 0.0161(11) -0.0062(12)
C4 0.057(4) 0.125(6) 0.027(3) -0.006(3) 0.009(3) 0.004(3)
C5 0.073(2) 0.088(2) 0.0449(15) 0.0062(15) 0.0325(15) -0.0016(17)
C6 0.066(4) 0.089(6) 0.047(3) -0.002(3) 0.039(3) -0.003(4)
C1' 0.046(5) 0.062(6) 0.036(5) 0.006(4) 0.018(4) -0.010(5)
C2' 0.048(5) 0.041(5) 0.034(4) 0.007(4) 0.007(4) -0.010(4)
C3' 0.049(5) 0.053(6) 0.024(4) 0.007(4) 0.008(3) 0.000(4)
C4' 0.044(10) 0.084(10) 0.012(6) 0.012(6) 0.005(6) -0.009(8)
C5' 0.077(9) 0.083(9) 0.048(6) -0.009(6) 0.040(6) 0.004(7)
C6' 0.017(8) 0.10(3) 0.064(17) -0.009(15) 0.004(8) -0.001(11)
C7 0.115(3) 0.0603(17) 0.086(2) 0.0012(15) 0.0076(19) 0.0045(17)
C8 0.107(3) 0.099(2) 0.0522(15) -0.0237(15) 0.0065(15) 0.0028(19)
C9 0.083(2) 0.116(3) 0.129(3) -0.026(2) 0.042(2) -0.041(2)
C10 0.0656(17) 0.170(4) 0.0661(17) -0.045(2) 0.0263(14) 0.013(2)
C11 0.080(2) 0.139(3) 0.078(2) 0.056(2) 0.0007(16) -0.037(2)
C12 0.087(2) 0.0626(17) 0.101(2) 0.0108(16) 0.0101(18) -0.0046(15)
C13 0.116(3) 0.091(2) 0.100(3) 0.002(2) -0.044(2) 0.022(2)
C14 0.0650(19) 0.087(2) 0.170(4) -0.014(2) 0.053(2) 0.0195(16)
C15 0.090(2) 0.171(4) 0.0502(15) 0.039(2) 0.0182(15) 0.041(2)
C16 0.139(3) 0.068(2) 0.123(3) 0.020(2) 0.042(3) 0.043(2)
C17 0.0570(17) 0.163(4) 0.096(2) 0.027(2) 0.0194(16) 0.045(2)
C18 0.0607(16) 0.0793(19) 0.115(3) 0.0030(17) 0.0466(17) -0.0024(14)
C19 0.087(2) 0.0551(15) 0.127(3) -0.0073(16) 0.051(2) 0.0006(14)
C20 0.102(3) 0.108(3) 0.079(2) -0.0295(19) 0.0029(18) -0.041(2)

loop_
_atom_type_symbol
_atom_type_description
_atom_type_scat_dispersion_real
_atom_type_scat_dispersion_imag
_atom_type_scat_source
C C 0.0033 0.0016 'International Tables Vol C Tables 4.2.6.8 and 6.1.1.4'
H H 0.0000 0.0000 'International Tables Vol C Tables 4.2.6.8 and 6.1.1.4'
O O 0.0106 0.0060 'International Tables Vol C Tables 4.2.6.8 and 6.1.1.4'
Si Si 0.0817 0.0704 'International Tables Vol C Tables 4.2.6.8 and 6.1.1.4'

loop_
_geom_angle_atom_site_label_1
_geom_angle_atom_site_label_2
_geom_angle_atom_site_label_3
_geom_angle
C8 Si1 C9 109.37(18)
C8 Si1 C7 109.14(16)
C9 Si1 C7 107.23(19)
C8 Si1 Si2 111.17(12)
C9 Si1 Si2 107.50(13)
C7 Si1 Si2 112.30(11)
O1 Si2 Si6 111.65(7)
O1 Si2 Si1 102.43(7)
Si6 Si2 Si1 108.94(3)
O1 Si2 Si3 111.76(6)
Si6 Si2 Si3 109.62(3)
Si1 Si2 Si3 112.27(3)
C10 Si3 C11 104.6(2)
C10 Si3 Si2 111.02(11)
C11 Si3 Si2 111.01(12)
C10 Si3 Si4 111.38(11)
C11 Si3 Si4 109.97(11)
Si2 Si3 Si4 108.83(3)
O2 Si4 Si5 102.83(7)
O2 Si4 Si7 109.27(7)
Si5 Si4 Si7 109.52(3)
O2 Si4 Si3 111.97(6)
Si5 Si4 Si3 112.86(3)
Si7 Si4 Si3 110.14(3)
C12 Si5 C13 108.54(18)
C12 Si5 C14 108.15(17)
C13 Si5 C14 108.2(2)
C12 Si5 Si4 111.21(11)
C13 Si5 Si4 108.93(12)
C14 Si5 Si4 111.75(12)
C16 Si6 C15 108.6(2)
C16 Si6 C17 107.95(19)
C15 Si6 C17 107.64(17)
C16 Si6 Si2 112.77(13)
C15 Si6 Si2 108.62(11)
C17 Si6 Si2 111.15(13)
C18 Si7 C20 108.65(17)
C18 Si7 C19 108.32(15)
C20 Si7 C19 106.70(18)
C18 Si7 Si4 109.63(11)
C20 Si7 Si4 109.53(12)
C19 Si7 Si4 113.86(11)
C1' O1 C1 69.5(6)
C1' O1 Si2 161.0(6)
C1 O1 Si2 129.49(18)
C3' O2 C3 80.5(5)
C3' O2 Si4 147.6(5)
C3 O2 Si4 131.78(18)
O1 C1 C2 111.7(2)
O1 C1 C6 110.0(5)
C2 C1 C6 110.3(4)
C1 C2 C3 115.8(2)
O2 C3 C4 108.8(5)
O2 C3 C2 112.2(2)
C4 C3 C2 109.4(4)
C5 C4 C3 114.2(6)
C4 C5 C6 109.4(6)
C5 C6 C1 112.3(5)
O1 C1' C6' 122.2(18)
O1 C1' C2' 104.5(8)
C6' C1' C2' 114.6(12)
C3' C2' C1' 116.7(9)
O2 C3' C2' 108.3(7)
O2 C3' C4' 112.4(12)
C2' C3' C4' 116.7(13)
C5' C4' C3' 103.0(17)
C4' C5' C6' 120(2)
C1' C6' C5' 112.4(17)

loop_
_geom_bond_atom_site_label_1
_geom_bond_atom_site_label_2
_geom_bond_distance
Si1 C8 1.865(3)
Si1 C9 1.870(3)
Si1 C7 1.873(3)
Si1 Si2 2.3577(9)
Si2 O1 1.6592(15)
Si2 Si6 2.3537(8)
Si2 Si3 2.3641(8)
Si3 C10 1.878(3)
Si3 C11 1.893(3)
Si3 Si4 2.3679(8)
Si4 O2 1.6591(15)
Si4 Si5 2.3489(8)
Si4 Si7 2.3602(8)
Si5 C12 1.863(3)
Si5 C13 1.866(3)
Si5 C14 1.875(3)
Si6 C16 1.870(4)
Si6 C15 1.879(3)
Si6 C17 1.885(3)
Si7 C18 1.869(3)
Si7 C20 1.872(3)
Si7 C19 1.873(3)
O1 C1' 1.131(9)
O1 C1 1.367(3)
O2 C3' 1.183(9)
O2 C3 1.376(3)
C1 C2 1.517(4)
C1 C6 1.546(8)
C2 C3 1.521(4)
C3 C4 1.510(8)
C4 C5 1.476(10)
C5 C6 1.495(8)
C1' C6' 1.48(4)
C1' C2' 1.517(14)
C2' C3' 1.510(13)
C3' C4' 1.65(4)
C4' C5' 1.56(3)
C5' C6' 1.56(3)

loop_
_geom_torsion_atom_site_label_1
_geom_torsion_atom_site_label_2
_geom_torsion_atom_site_label_3
_geom_torsion_atom_site_label_4
_geom_torsion
C8 Si1 Si2 O1 170.02(14)
C9 Si1 Si2 O1 50.34(16)
C7 Si1 Si2 O1 -67.37(15)
C8 Si1 Si2 Si6 51.67(13)
C9 Si1 Si2 Si6 -68.02(15)
C7 Si1 Si2 Si6 174.27(14)
C8 Si1 Si2 Si3 -69.94(13)
C9 Si1 Si2 Si3 170.38(15)
C7 Si1 Si2 Si3 52.67(14)
O1 Si2 Si3 C10 127.09(15)
Si6 Si2 Si3 C10 -108.58(14)
Si1 Si2 Si3 C10 12.63(14)
O1 Si2 Si3 C11 -117.01(16)
Si6 Si2 Si3 C11 7.32(15)
Si1 Si2 Si3 C11 128.53(14)
O1 Si2 Si3 Si4 4.15(9)
Si6 Si2 Si3 Si4 128.48(3)
Si1 Si2 Si3 Si4 -110.31(4)
C10 Si3 Si4 O2 -130.42(16)
C11 Si3 Si4 O2 114.10(16)
Si2 Si3 Si4 O2 -7.70(8)
C10 Si3 Si4 Si5 -14.96(14)
C11 Si3 Si4 Si5 -130.45(15)
Si2 Si3 Si4 Si5 107.76(4)
C10 Si3 Si4 Si7 107.78(14)
C11 Si3 Si4 Si7 -7.70(15)
Si2 Si3 Si4 Si7 -129.50(3)
O2 Si4 Si5 C12 59.58(14)
Si7 Si4 Si5 C12 175.68(13)
Si3 Si4 Si5 C12 -61.24(13)
O2 Si4 Si5 C13 -60.00(18)
Si7 Si4 Si5 C13 56.09(17)
Si3 Si4 Si5 C13 179.18(17)
O2 Si4 Si5 C14 -179.44(15)
Si7 Si4 Si5 C14 -63.35(14)
Si3 Si4 Si5 C14 59.74(14)
O1 Si2 Si6 C16 57.33(17)
Si1 Si2 Si6 C16 169.73(15)
Si3 Si2 Si6 C16 -67.07(15)
O1 Si2 Si6 C15 177.70(16)
Si1 Si2 Si6 C15 -69.90(15)
Si3 Si2 Si6 C15 53.30(15)
O1 Si2 Si6 C17 -64.05(16)
Si1 Si2 Si6 C17 48.34(15)
Si3 Si2 Si6 C17 171.55(14)
O2 Si4 Si7 C18 167.97(13)
Si5 Si4 Si7 C18 56.04(12)
Si3 Si4 Si7 C18 -68.64(12)
O2 Si4 Si7 C20 48.85(16)
Si5 Si4 Si7 C20 -63.09(15)
Si3 Si4 Si7 C20 172.23(15)
O2 Si4 Si7 C19 -70.52(14)
Si5 Si4 Si7 C19 177.55(13)
Si3 Si4 Si7 C19 52.86(13)
Si6 Si2 O1 C1' 145.2(16)
Si1 Si2 O1 C1' 28.8(16)
Si3 Si2 O1 C1' -91.6(16)
Si6 Si2 O1 C1 -36.4(2)
Si1 Si2 O1 C1 -152.83(18)
Si3 Si2 O1 C1 86.78(19)
Si5 Si4 O2 C3' -27.6(9)
Si7 Si4 O2 C3' -143.9(9)
Si3 Si4 O2 C3' 93.8(9)
Si5 Si4 O2 C3 157.23(19)
Si7 Si4 O2 C3 41.0(2)
Si3 Si4 O2 C3 -81.3(2)
C1' O1 C1 C2 112.9(6)
Si2 O1 C1 C2 -66.6(3)
C1' O1 C1 C6 -10.1(6)
Si2 O1 C1 C6 170.5(3)
O1 C1 C2 C3 -75.3(3)
C6 C1 C2 C3 47.4(5)
C3' O2 C3 C4 12.2(6)
Si4 O2 C3 C4 -170.4(4)
C3' O2 C3 C2 -109.0(5)
Si4 O2 C3 C2 68.3(3)
C1 C2 C3 O2 73.0(3)
C1 C2 C3 C4 -47.9(5)
O2 C3 C4 C5 -68.9(7)
C2 C3 C4 C5 54.1(8)
C3 C4 C5 C6 -60.1(9)
C4 C5 C6 C1 57.8(8)
O1 C1 C6 C5 72.0(7)
C2 C1 C6 C5 -51.7(8)
C1 O1 C1' C6' 12.0(13)
Si2 O1 C1' C6' -169.4(14)
C1 O1 C1' C2' -120.1(8)
Si2 O1 C1' C2' 58.5(19)
O1 C1' C2' C3' 92.3(10)
C6' C1' C2' C3' -44(2)
C3 O2 C3' C2' 109.2(8)
Si4 O2 C3' C2' -67.2(12)
C3 O2 C3' C4' -21.2(12)
Si4 O2 C3' C4' 162.4(12)
C1' C2' C3' O2 -81.2(10)
C1' C2' C3' C4' 46.8(15)
O2 C3' C4' C5' 79.8(17)
C2' C3' C4' C5' -46.2(19)
C3' C4' C5' C6' 50(2)
O1 C1' C6' C5' -84(2)
C2' C1' C6' C5' 44(3)
C4' C5' C6' C1' -52(3)
